data_2006676
loop_
_publ_author_name
'Robinson, Paul D.'
'Hua, Duy H.'
'Chen, Yi'
'Meyers, Cal Y.'

_publ_section_title
;<i>cis</i>-3,5a-Dimethyl-1-oxo-5a,6,8,9-tetrahydro-1<i>H</i>,7<i>H</i>-pyrano[4,3-<i>b</i>][1]benzopyran-6-yl
 Formate
;
_journal_issue 11
_journal_name_full 'Acta Crystallographica Section C'
_journal_page_first 1642
_journal_page_last 1644
_journal_paper_doi 10.1107/S0108270197008603
_journal_volume 53
_journal_year 1997
_chemical_formula_moiety 'C15 H16 O5'
_chemical_formula_sum 'C15 H16 O5'
_chemical_formula_weight 276.29
_chemical_name_systematic
;
cis-3,5a-Dimethyl-6-formyloxy-1H-5a,6,7,8,9-pentahydro-1-
oxopyrano[4,3-b][1]benzopyran
;
_space_group_IT_number 2
_symmetry_cell_setting triclinic
_symmetry_space_group_name_Hall '-P 1'
_symmetry_space_group_name_H-M 'P -1'
_cell_angle_alpha 92.08(2)
_cell_angle_beta 107.800(10)
_cell_angle_gamma 92.57(2)
_cell_formula_units_Z 2
_cell_length_a 9.1708(14)
_cell_length_b 10.6960(3)
_cell_length_c 7.4317(15)
_cell_measurement_reflns_used 25
_cell_measurement_temperature 296
_cell_measurement_theta_max 19.08
_cell_measurement_theta_min 16.96
_cell_volume 692.43(18)
_computing_cell_refinement 'MSC/AFC Diffractometer Control Software'
_computing_data_collection
;
MSC/AFC Diffractometer Control Software
(Molecular Structure Corporation, 1996)
;
_computing_data_reduction 'TEXSAN PROCESS  (Molecular Structure Corporation, 1995)'
_computing_molecular_graphics 'TEXSAN, ORTEP (Johnson, 1965)'
_computing_publication_material 'TEXSAN, SHELXL-93, PLATON (Spek, 1990)'
_computing_structure_refinement 'TEXSAN LS, SHELXL-93 (Sheldrick, 1993)'
_computing_structure_solution 'TEXSAN, SHELXS-86 (Sheldrick, 1985)'
_diffrn_ambient_temperature 296
_diffrn_measurement_device_type 'Rigaku AFC-5S diffractometer'
_diffrn_measurement_method '\w (rate 4\% min^-1^ in \w)'
_diffrn_radiation_monochromator graphite
_diffrn_radiation_source 'X-ray tube'
_diffrn_radiation_type 'Mo K\a'
_diffrn_radiation_wavelength 0.71069
_diffrn_reflns_av_R_equivalents 0.0298
_diffrn_reflns_av_sigmaI/netI 0.0272
_diffrn_reflns_limit_h_max 10
_diffrn_reflns_limit_h_min 0
_diffrn_reflns_limit_k_max 12
_diffrn_reflns_limit_k_min -12
_diffrn_reflns_limit_l_max 8
_diffrn_reflns_limit_l_min -8
_diffrn_reflns_number 2601
_diffrn_reflns_theta_max 25.01
_diffrn_reflns_theta_min 1.91
_diffrn_standards_decay_% 3.0
_diffrn_standards_interval_count 150
_diffrn_standards_number 3
_exptl_absorpt_coefficient_mu 0.10
_exptl_absorpt_correction_T_max 1.0000
_exptl_absorpt_correction_T_min 1.0000
_exptl_absorpt_correction_type none
_exptl_crystal_colour colorless
_exptl_crystal_density_diffrn 1.3252(6)
_exptl_crystal_density_meas ?
_exptl_crystal_description irregular_fragment
_exptl_crystal_F_000 292
_exptl_crystal_size_max 0.46
_exptl_crystal_size_mid 0.41
_exptl_crystal_size_min 0.27
_refine_diff_density_max 0.214
_refine_diff_density_min -0.187
_refine_ls_extinction_method none
_refine_ls_goodness_of_fit_all 1.031
_refine_ls_goodness_of_fit_obs 1.093
_refine_ls_hydrogen_treatment constr
_refine_ls_matrix_type full
_refine_ls_number_parameters 183
_refine_ls_number_reflns 2433
_refine_ls_number_restraints 0
_refine_ls_restrained_S_all 1.031
_refine_ls_restrained_S_obs 1.093
_refine_ls_R_factor_all 0.0701
_refine_ls_R_factor_gt 0.0382
_refine_ls_shift/esd_max -0.001
_refine_ls_shift/esd_mean 0.000
_refine_ls_structure_factor_coef Fsqd
_refine_ls_weighting_details 'w = 1/[\s^2^(Fo^2^)+(0.0531P)^2^+0.1711P] where P=(Fo^2^+2Fc^2^)/3'
_refine_ls_weighting_scheme calc
_refine_ls_wR_factor_all 0.1209
_refine_ls_wR_factor_ref 0.1027
_reflns_number_gt 1619
_reflns_number_total 2433
_reflns_threshold_expression I>2\s(I)
_cod_data_source_file fg1343.cif
_cod_data_source_block default
_cod_depositor_comments
;
The following automatic conversions were performed:

'_exptl_crystal_density_meas' value 'not measured' was changed to '?'
- the value is perceived as not measured.

Automatic conversion script
Id: cif_fix_values 3008 2015-01-20 13:52:24Z robertas 
;
_cod_original_cell_volume 692.4(3)
_cod_database_code 2006676

loop_
_symmetry_equiv_pos_as_xyz
'x, y, z'
'-x, -y, -z'

loop_
_atom_site_aniso_label
_atom_site_aniso_U_11
_atom_site_aniso_U_22
_atom_site_aniso_U_33
_atom_site_aniso_U_12
_atom_site_aniso_U_13
_atom_site_aniso_U_23
C1 .0407(11) .0462(11) .0544(12) .0034(8) .0126(9) -.0028(9)
O2 .0390(7) .0605(9) .0602(9) .0071(6) .0160(7) -.0047(7)
C3 .0504(12) .0483(11) .0526(12) .0059(9) .0192(10) -.0022(9)
C4 .0469(11) .0496(11) .0468(11) .0083(9) .0096(9) -.0046(9)
C4a .0356(10) .0378(10) .0500(11) .0062(8) .0116(8) -.0002(8)
O5 .0380(7) .0699(9) .0491(8) .0143(6) .0065(6) -.0094(7)
C5a .0396(10) .0437(11) .0554(12) .0066(8) .0177(9) .0003(9)
C6 .0371(10) .0435(11) .0594(12) .0032(8) .0108(9) .0014(9)
C7 .0530(13) .0530(12) .084(2) .0177(10) .0318(12) .0096(11)
C8 .0692(15) .0546(13) .0663(14) .0136(11) .0350(12) -.0004(11)
C9 .0638(14) .0635(14) .0561(12) .0133(11) .0280(11) .0015(11)
C9a .0499(11) .0401(10) .0486(11) .0064(8) .0181(9) .0028(8)
C10 .0444(11) .0454(11) .0422(10) .0046(8) .0097(8) -.0015(8)
C10a .0366(10) .0362(9) .0469(10) .0030(7) .0095(8) -.0011(8)
C11 .070(2) .085(2) .0692(15) .0155(13) .0340(13) -.0076(13)
C12 .0588(14) .0446(12) .090(2) .0026(10) .0206(12) .0062(11)
C13 .0529(14) .077(2) .0633(15) .0111(12) .0043(11) -.0139(14)
O14 .0404(8) .0919(12) .0623(10) .0094(8) -.0001(7) -.0138(8)
O15 .0417(8) .0559(9) .0772(10) .0043(6) -.0002(7) .0041(8)
O16 .0889(13) .107(2) .0613(11) -.0107(12) .0137(9) .0112(10)

loop_
_atom_site_label
_atom_site_fract_x
_atom_site_fract_y
_atom_site_fract_z
_atom_site_U_iso_or_equiv
_atom_site_thermal_displace_type
_atom_site_calc_flag
_atom_site_refinement_flags
_atom_site_occupancy
_atom_site_disorder_group
_atom_site_type_symbol
C1 .8329(2) .1810(2) 1.0352(3) .0477(5) Uani d . 1 . C
O2 .86691(14) .12706(13) .8806(2) .0531(4) Uani d . 1 . O
C3 .7609(2) .1070(2) .7066(3) .0497(5) Uani d . 1 . C
C4 .6157(2) .1380(2) .6772(3) .0488(5) Uani d . 1 . C
C4a .5736(2) .1902(2) .8307(3) .0415(4) Uani d . 1 . C
O5 .42675(14) .22057(13) .7906(2) .0539(4) Uani d . 1 . O
C5a .3617(2) .2531(2) .9445(3) .0455(5) Uani d . 1 . C
C6 .2615(2) .3611(2) .8669(3) .0476(5) Uani d . 1 . C
C7 .1981(2) .4239(2) 1.0105(3) .0605(6) Uani d . 1 . C
C8 .3277(3) .4719(2) 1.1838(3) .0600(6) Uani d . 1 . C
C9 .4262(3) .3651(2) 1.2711(3) .0587(6) Uani d . 1 . C
C9a .4837(2) .2972(2) 1.1278(3) .0454(5) Uani d . 1 . C
C10 .6299(2) .2741(2) 1.1540(3) .0449(5) Uani d . 1 . C
C10a .6774(2) .2120(2) 1.0058(3) .0407(4) Uani d . 1 . C
C11 .8269(3) .0483(2) .5677(3) .0716(7) Uani d . 1 . C
C12 .2722(3) .1356(2) .9710(4) .0651(6) Uani d . 1 . C
C13 .1129(3) .3772(3) .5489(4) .0676(7) Uani d . 1 . C
O14 .9388(2) .1961(2) 1.1806(2) .0687(5) Uani d . 1 . O
O15 .1390(2) .31244(14) .7033(2) .0624(4) Uani d . 1 . O
O16 .1771(2) .4749(2) .5351(2) .0881(6) Uani d . 1 . O
H4 .5439 .1255 .5579 .059 Uiso calc R 1 . H
H6 .3238 .4241 .8258 .057 Uiso calc R 1 . H
H7a .1308 .3643 1.0472 .073 Uiso calc R 1 . H
H7b .1385 .4931 .9545 .073 Uiso calc R 1 . H
H8a .2855 .5097 1.2763 .072 Uiso calc R 1 . H
H8b .3908 .5358 1.1485 .072 Uiso calc R 1 . H
H9a .5128 .3986 1.3758 .070 Uiso calc R 1 . H
H9b .3660 .3065 1.3205 .070 Uiso calc R 1 . H
H10 .7029 .2981 1.2692 .054 Uiso calc R 1 . H
H11a .8720 -.0279 .6151 .107 Uiso calc R 1 . H
H11b .9042 .1049 .5479 .107 Uiso calc R 1 . H
H11c .7473 .0299 .4499 .107 Uiso calc R 1 . H
H12a .2199 .1540 1.0619 .098 Uiso calc R 1 . H
H12b .3416 .0709 1.0155 .098 Uiso calc R 1 . H
H12c .1985 .1078 .8523 .098 Uiso calc R 1 . H
H13 .0377 .3437 .4411 .081 Uiso calc R 1 . H

loop_
_atom_type_symbol
_atom_type_description
_atom_type_scat_dispersion_real
_atom_type_scat_dispersion_imag
_atom_type_scat_source
C C 0.0033 0.0016 'International Tables Vol C Tables 4.2.6.8 and 6.1.1.4'
H H 0.0000 0.0000 'International Tables Vol C Tables 4.2.6.8 and 6.1.1.4'
O O 0.0106 0.0060 'International Tables Vol C Tables 4.2.6.8 and 6.1.1.4'

loop_
_geom_angle_atom_site_label_1
_geom_angle_atom_site_label_2
_geom_angle_atom_site_label_3
_geom_angle
_geom_angle_publ_flag
C3 O2 C1 122.91(15) no
C4a O5 C5a 120.56(14) no
C13 O15 C6 116.7(2) no
O14 C1 O2 116.0(2) no
O14 C1 C10a 127.2(2) no
O2 C1 C10a 116.8(2) no
C4 C3 O2 120.6(2) no
C4 C3 C11 127.4(2) no
O2 C3 C11 112.0(2) no
C3 C4 C4a 118.9(2) no
O5 C4a C10a 122.5(2) no
O5 C4a C4 115.8(2) no
C10a C4a C4 121.7(2) no
O5 C5a C12 106.2(2) no
O5 C5a C9a 112.78(15) no
C12 C5a C9a 111.0(2) no
O5 C5a C6 103.07(15) no
C12 C5a C6 114.0(2) no
C9a C5a C6 109.5(2) no
O15 C6 C7 110.8(2) no
O15 C6 C5a 107.7(2) no
C7 C6 C5a 113.4(2) no
C6 C7 C8 110.3(2) no
C7 C8 C9 110.6(2) no
C9a C9 C8 111.3(2) no
C10 C9a C9 124.4(2) no
C10 C9a C5a 120.2(2) no
C9 C9a C5a 115.4(2) no
C9a C10 C10a 121.1(2) no
C4a C10a C1 119.1(2) no
C4a C10a C10 119.1(2) no
C1 C10a C10 121.7(2) no
O16 C13 O15 126.1(2) no

loop_
_geom_bond_atom_site_label_1
_geom_bond_atom_site_label_2
_geom_bond_site_symmetry_2
_geom_bond_distance
_geom_bond_publ_flag
O2 C3 . 1.362(2) no
O2 C1 . 1.392(2) no
O5 C4a . 1.345(2) no
O5 C5a . 1.480(2) no
O14 C1 . 1.211(2) no
O15 C13 . 1.326(3) no
O15 C6 . 1.441(2) no
O16 C13 . 1.200(3) no
C1 C10a . 1.431(3) no
C3 C4 . 1.341(3) no
C3 C11 . 1.481(3) no
C4 C4a . 1.416(3) no
C4a C10a . 1.362(2) no
C5a C12 . 1.522(3) no
C5a C9a . 1.518(3) no
C5a C6 . 1.527(3) no
C6 C7 . 1.513(3) no
C7 C8 . 1.515(3) no
C8 C9 . 1.526(3) no
C9 C9a . 1.504(3) no
C9a C10 . 1.330(3) no
C10 C10a . 1.453(3) no

loop_
_geom_torsion_atom_site_label_1
_geom_torsion_atom_site_label_2
_geom_torsion_atom_site_label_3
_geom_torsion_atom_site_label_4
_geom_torsion
_geom_torsion_publ_flag
C3 O2 C1 O14 -178.4(2) no
C3 O2 C1 C10a 1.9(3) no
C1 O2 C3 C4 -0.7(3) no
C1 O2 C3 C11 -179.9(2) no
O2 C3 C4 C4a -1.0(3) no
C11 C3 C4 C4a 178.1(2) no
C5a O5 C4a C10a -13.8(3) no
C5a O5 C4a C4 168.4(2) no
C3 C4 C4a O5 179.2(2) no
C3 C4 C4a C10a 1.4(3) no
C4a O5 C5a C12 -99.4(2) no
C4a O5 C5a C9a 22.5(2) no
C4a O5 C5a C6 140.5(2) no
C13 O15 C6 C7 103.8(2) no
C13 O15 C6 C5a -131.6(2) no
O5 C5a C6 O15 65.0(2) no
C12 C5a C6 O15 -49.6(2) no
C9a C5a C6 O15 -174.71(15) no
O5 C5a C6 C7 -172.05(15) no
C12 C5a C6 C7 73.3(2) no
C9a C5a C6 C7 -51.8(2) no
O15 C6 C7 C8 178.6(2) no
C5a C6 C7 C8 57.4(2) no
C6 C7 C8 C9 -57.5(2) no
C7 C8 C9 C9a 54.7(2) no
C8 C9 C9a C10 128.7(2) no
C8 C9 C9a C5a -52.0(2) no
O5 C5a C9a C10 -17.1(2) no
C12 C5a C9a C10 102.0(2) no
C6 C5a C9a C10 -131.2(2) no
O5 C5a C9a C9 163.6(2) no
C12 C5a C9a C9 -77.3(2) no
C6 C5a C9a C9 49.4(2) no
C9 C9a C10 C10a -177.7(2) no
C5a C9a C10 C10a 3.0(3) no
O5 C4a C10a C1 -177.8(2) no
C4 C4a C10a C1 -0.1(3) no
O5 C4a C10a C10 -2.1(3) no
C4 C4a C10a C10 175.6(2) no
O14 C1 C10a C4a 178.9(2) no
O2 C1 C10a C4a -1.5(3) no
O14 C1 C10a C10 3.3(3) no
O2 C1 C10a C10 -177.0(2) no
C9a C10 C10a C4a 7.5(3) no
C9a C10 C10a C1 -176.9(2) no
C6 O15 C13 O16 -3.4(3) no
